data_1521846
loop_
_publ_author_name
'Ritter, C.'
'Ibarra, M.R.'
'Garcia, J.'
'Morellon, L.'
'Blasco, J.'
'de Teresa, J.M.'

_publ_section_title
;
 Structural and magnetic properties of double perovskites A A' Fe Mo O6
 (AA' = Ba2, BaSr, Sr2, Ca)
;
_journal_name_full 'Journal of Physics: Condensed Matter'
_journal_page_first 8295
_journal_page_last 8308
_journal_volume 12
_journal_year 2000
_chemical_formula_sum 'Fe0.97 Mo0.94 O5.81 Sr2'
_chemical_name_systematic 'Sr2 Fe0.97 Mo0.94 O5.81'
_space_group_IT_number 84
_symmetry_space_group_name_Hall '-P 4c'
_symmetry_space_group_name_H-M 'P 42/m'
_cell_angle_alpha 90
_cell_angle_beta 90
_cell_angle_gamma 90
_cell_formula_units_Z 2
_cell_length_a 5.5741
_cell_length_b 5.5741
_cell_length_c 7.9243
_cell_volume 246.213
_citation_journal_id_ASTM JCOMEL
_cod_data_source_file Ritter_JCOMEL_2000_1485.cif
_cod_data_source_block Fe0.97Mo0.94O5.81Sr2
_cod_original_cell_volume 246.2127
_cod_database_code 1521846

loop_
_symmetry_equiv_pos_as_xyz
x,y,z
-y,x,z+1/2
-x,-y,z
y,-x,z+1/2
-x,-y,-z
y,-x,-z-1/2
x,y,-z
-y,x,-z-1/2

loop_
_atom_site_label
_atom_site_type_symbol
_atom_site_fract_x
_atom_site_fract_y
_atom_site_fract_z
_atom_site_occupancy
_atom_site_U_iso_or_equiv
Sr2 Sr+2 0.5 0.5 0.25 1 0.0
O1 O-2 0.2727 0.2727 0 0.968 0.0
Mo1 Mo+5 0 0.5 0 0.94 0.0
Fe1 Fe+3 0.5 0 0 0.97 0.0
Sr1 Sr+2 0 0 0.25 1 0.0
O3 O-2 0 0.5 0.7544 0.968 0.0
O2 O-2 0.2273 0.7727 0 0.968 0.0
